data_2222390
loop_
_publ_author_name
'Wen, Hui-Liang'
'Wu, Xiao-Qin'
'Lai, Bo-Wen'

_publ_section_title
;
 2-<i>tert</i>-Butyl-6-[(4-chloro-2-nitrophenyl)diazenyl]-4-methylphenol
;
_journal_coeditor_code LH2824
_journal_issue 7
_journal_name_full 'Acta Crystallographica Section E'
_journal_page_first o1520
_journal_paper_doi 10.1107/S1600536809019631
_journal_volume 65
_journal_year 2009
_chemical_formula_iupac 'C17 H18 Cl N3 O3'
_chemical_formula_moiety 'C17 H18 Cl N3 O3'
_chemical_formula_sum 'C17 H18 Cl N3 O3'
_chemical_formula_weight 347.79
_chemical_name_systematic
;
2-<i>tert</i>-Butyl-6-[(4-chloro-2-nitrophenyl)diazenyl]-4-methylphenol
;
_space_group_IT_number 14
_symmetry_cell_setting monoclinic
_symmetry_space_group_name_Hall '-P 2ybc'
_symmetry_space_group_name_H-M 'P 1 21/c 1'
_atom_sites_solution_hydrogens geom
_atom_sites_solution_primary direct
_atom_sites_solution_secondary difmap
_audit_creation_method SHELXL-97
_cell_angle_alpha 90.00
_cell_angle_beta 101.233(3)
_cell_angle_gamma 90.00
_cell_formula_units_Z 4
_cell_length_a 14.578(4)
_cell_length_b 7.0616(19)
_cell_length_c 17.043(5)
_cell_measurement_reflns_used 4044
_cell_measurement_temperature 296(2)
_cell_measurement_theta_max 27.23
_cell_measurement_theta_min 2.57
_cell_volume 1720.9(8)
_computing_cell_refinement 'SAINT (Bruker, 2006)'
_computing_data_collection 'APEX2 (Bruker, 2006)'
_computing_data_reduction 'SAINT (Bruker, 2006)'
_computing_molecular_graphics 'SHELXTL (Sheldrick, 2008)'
_computing_publication_material 'SHELXTL (Sheldrick, 2008)'
_computing_structure_refinement 'SHELXL97 (Sheldrick, 2008)'
_computing_structure_solution 'SHELXS97 (Sheldrick, 2008)'
_diffrn_ambient_temperature 296(2)
_diffrn_measured_fraction_theta_full 0.997
_diffrn_measured_fraction_theta_max 0.997
_diffrn_measurement_device_type 'Bruker APEXII CCD'
_diffrn_measurement_method '\f and \w'
_diffrn_radiation_monochromator graphite
_diffrn_radiation_source 'fine-focus sealed tube'
_diffrn_radiation_type MoK\a
_diffrn_radiation_wavelength 0.71073
_diffrn_reflns_av_R_equivalents 0.0325
_diffrn_reflns_av_sigmaI/netI 0.0283
_diffrn_reflns_limit_h_max 18
_diffrn_reflns_limit_h_min -18
_diffrn_reflns_limit_k_max 8
_diffrn_reflns_limit_k_min -9
_diffrn_reflns_limit_l_max 22
_diffrn_reflns_limit_l_min -22
_diffrn_reflns_number 14642
_diffrn_reflns_theta_full 27.49
_diffrn_reflns_theta_max 27.49
_diffrn_reflns_theta_min 2.44
_exptl_absorpt_coefficient_mu 0.242
_exptl_absorpt_correction_T_max 0.9632
_exptl_absorpt_correction_T_min 0.9299
_exptl_absorpt_correction_type multi-scan
_exptl_absorpt_process_details '(SADABS; Sheldrick, 1996)'
_exptl_crystal_colour purple
_exptl_crystal_density_diffrn 1.342
_exptl_crystal_density_method 'not measured'
_exptl_crystal_description block
_exptl_crystal_F_000 728
_exptl_crystal_size_max 0.31
_exptl_crystal_size_mid 0.18
_exptl_crystal_size_min 0.16
_refine_diff_density_max 0.220
_refine_diff_density_min -0.258
_refine_ls_extinction_method none
_refine_ls_goodness_of_fit_ref 1.026
_refine_ls_hydrogen_treatment constr
_refine_ls_matrix_type full
_refine_ls_number_parameters 241
_refine_ls_number_reflns 3927
_refine_ls_number_restraints 0
_refine_ls_restrained_S_all 1.026
_refine_ls_R_factor_all 0.0750
_refine_ls_R_factor_gt 0.0444
_refine_ls_shift/su_max 0.002
_refine_ls_shift/su_mean 0.000
_refine_ls_structure_factor_coef Fsqd
_refine_ls_weighting_details 'calc w=1/[\s^2^(Fo^2^)+(0.0591P)^2^+0.5672P] where P=(Fo^2^+2Fc^2^)/3'
_refine_ls_weighting_scheme calc
_refine_ls_wR_factor_gt 0.1140
_refine_ls_wR_factor_ref 0.1412
_reflns_number_gt 2563
_reflns_number_total 3927
_reflns_threshold_expression I>2\s(I)
_cod_data_source_file lh2824.cif
_cod_data_source_block I
_cod_depositor_comments
;
The following automatic conversions were performed:
'_symmetry_cell_setting' value 'Monoclinic' changed to 'monoclinic'
according to '/home/saulius/struct/CIF-dictionaries/cif_core.dic'
dictionary named 'cif_core.dic' version 2.4.1 from 2010-06-29.

Automatic conversion script
Id: cif_fix_enum 1527 2010-12-29 10:47:43Z saulius 

The following automatic conversions were performed:

'_symmetry_cell_setting' value 'Monoclinic' changed to 'monoclinic'
according to /home/saulius/struct/CIF-dictionaries/cif_core.dic
dictionary named 'cif_core.dic' version 2.4.1 from 2010-06-29.

Automatic conversion script
Id: cif_fix_values 1715 2011-07-08 13:25:40Z adriana 
;
_cod_original_sg_symbol_H-M 'P 21/c'
_cod_database_code 2222390
_cod_database_fobs_code 2222390

loop_
_symmetry_equiv_pos_as_xyz
'x, y, z'
'-x, y+1/2, -z+1/2'
'-x, -y, -z'
'x, -y-1/2, z-1/2'

loop_
_atom_site_type_symbol
_atom_site_label
_atom_site_fract_x
_atom_site_fract_y
_atom_site_fract_z
_atom_site_U_iso_or_equiv
_atom_site_adp_type
_atom_site_calc_flag
_atom_site_refinement_flags
_atom_site_occupancy
_atom_site_disorder_assembly
_atom_site_disorder_group
Cl Cl1 1.37753(4) 0.52156(11) 0.44085(5) 0.0871(3) Uani d . 1 . .
O O1 0.9625(4) 0.559(3) 0.2905(6) 0.109(4) Uani d P 0.56(3) A 1
O O2 1.0758(7) 0.659(2) 0.2334(6) 0.115(4) Uani d P 0.56(3) A 1
O O3 0.81516(9) 0.7932(3) 0.36241(8) 0.0666(5) Uani d . 1 . .
H H3 0.8703 0.7643 0.3663 0.100 Uiso calc R 1 . .
O O1' 0.9670(8) 0.689(4) 0.2804(4) 0.100(5) Uani d P 0.44(3) A 2
O O2' 1.0687(12) 0.545(5) 0.2372(10) 0.156(8) Uani d P 0.44(3) A 2
N N1 1.04252(15) 0.6167(4) 0.29115(12) 0.0765(6) Uani d . 1 . .
N N2 0.98233(10) 0.7293(2) 0.43581(9) 0.0475(4) Uani d . 1 A .
N N3 0.96277(10) 0.7767(2) 0.50347(9) 0.0468(4) Uani d . 1 . .
C C1 1.10633(13) 0.6202(3) 0.36932(12) 0.0528(5) Uani d . 1 A .
C C2 1.19824(14) 0.5718(3) 0.36947(14) 0.0597(5) Uani d . 1 . .
H H2 1.2171 0.5395 0.3221 0.072 Uiso calc R 1 A .
C C3 1.26084(14) 0.5723(3) 0.44035(15) 0.0599(6) Uani d . 1 A .
C C4 1.23301(14) 0.6162(3) 0.51114(14) 0.0606(5) Uani d . 1 . .
H H4 1.2760 0.6122 0.5592 0.073 Uiso calc R 1 A .
C C5 1.14154(13) 0.6660(3) 0.51035(12) 0.0537(5) Uani d . 1 A .
H H5 1.1233 0.6963 0.5582 0.064 Uiso calc R 1 . .
C C6 1.07582(12) 0.6716(3) 0.43917(11) 0.0468(4) Uani d . 1 . .
C C7 0.87202(12) 0.8321(3) 0.50305(10) 0.0425(4) Uani d . 1 . .
C C8 0.85301(13) 0.8758(3) 0.57888(11) 0.0465(4) Uani d . 1 . .
H H8 0.9010 0.8707 0.6236 0.056 Uiso calc R 1 . .
C C9 0.76528(13) 0.9255(3) 0.58763(10) 0.0473(4) Uani d . 1 . .
C C10 0.69528(13) 0.9379(3) 0.51815(11) 0.0485(5) Uani d . 1 . .
H H10 0.6358 0.9748 0.5242 0.058 Uiso calc R 1 . .
C C11 0.70815(12) 0.8993(3) 0.44168(10) 0.0485(5) Uani d . 1 . .
C C12 0.79931(12) 0.8412(3) 0.43353(10) 0.0465(4) Uani d . 1 . .
C C13 0.74126(16) 0.9610(4) 0.66868(11) 0.0646(6) Uani d . 1 . .
H H13A 0.7066 0.8553 0.6831 0.097 Uiso calc R 1 . .
H H13B 0.7042 1.0738 0.6666 0.097 Uiso calc R 1 . .
H H13C 0.7978 0.9763 0.7078 0.097 Uiso calc R 1 . .
C C14 0.62867(14) 0.9137(4) 0.36802(12) 0.0658(6) Uani d . 1 . .
C C15 0.53856(16) 0.9904(5) 0.39088(14) 0.0868(9) Uani d . 1 . .
H H15A 0.5192 0.9069 0.4290 0.130 Uiso calc R 1 . .
H H15B 0.4901 0.9979 0.3439 0.130 Uiso calc R 1 . .
H H15C 0.5502 1.1142 0.4139 0.130 Uiso calc R 1 . .
C C16 0.65620(18) 1.0504(5) 0.30642(14) 0.0959(10) Uani d . 1 . .
H H16A 0.6645 1.1753 0.3290 0.144 Uiso calc R 1 . .
H H16B 0.6077 1.0528 0.2594 0.144 Uiso calc R 1 . .
H H16C 0.7136 1.0087 0.2924 0.144 Uiso calc R 1 . .
C C17 0.60711(17) 0.7157(5) 0.33203(15) 0.0931(10) Uani d . 1 . .
H H17A 0.6629 0.6623 0.3190 0.140 Uiso calc R 1 . .
H H17B 0.5598 0.7250 0.2844 0.140 Uiso calc R 1 . .
H H17C 0.5852 0.6360 0.3701 0.140 Uiso calc R 1 . .

loop_
_atom_site_aniso_label
_atom_site_aniso_U_11
_atom_site_aniso_U_22
_atom_site_aniso_U_33
_atom_site_aniso_U_12
_atom_site_aniso_U_13
_atom_site_aniso_U_23
Cl1 0.0412(3) 0.1022(5) 0.1217(6) 0.0083(3) 0.0251(3) 0.0142(4)
O1 0.052(2) 0.186(11) 0.084(3) -0.001(4) -0.001(2) -0.047(5)
O2 0.105(4) 0.185(9) 0.056(3) -0.001(5) 0.016(3) 0.012(4)
O3 0.0420(7) 0.1165(13) 0.0417(7) 0.0091(8) 0.0094(6) -0.0118(8)
O1' 0.070(4) 0.173(13) 0.055(3) 0.043(5) 0.007(2) -0.013(4)
O2' 0.115(7) 0.255(18) 0.091(7) 0.062(10) 0.007(5) -0.080(9)
N1 0.0612(13) 0.1073(17) 0.0606(12) 0.0158(13) 0.0106(10) -0.0208(12)
N2 0.0388(8) 0.0553(10) 0.0491(9) -0.0003(7) 0.0102(7) -0.0025(7)
N3 0.0412(8) 0.0512(9) 0.0478(9) -0.0017(7) 0.0083(7) -0.0007(7)
C1 0.0465(11) 0.0550(12) 0.0571(12) 0.0003(9) 0.0106(9) -0.0026(9)
C2 0.0503(12) 0.0634(14) 0.0702(14) 0.0041(10) 0.0232(11) 0.0006(11)
C3 0.0385(10) 0.0570(13) 0.0869(16) 0.0007(9) 0.0186(11) 0.0079(11)
C4 0.0429(11) 0.0655(13) 0.0699(14) -0.0021(9) 0.0021(10) 0.0061(11)
C5 0.0455(11) 0.0588(12) 0.0561(12) -0.0017(9) 0.0084(9) 0.0023(9)
C6 0.0394(9) 0.0460(10) 0.0554(11) -0.0029(8) 0.0104(8) -0.0006(8)
C7 0.0374(9) 0.0472(10) 0.0425(9) -0.0019(7) 0.0072(7) -0.0006(8)
C8 0.0469(10) 0.0531(11) 0.0378(9) -0.0022(8) 0.0038(8) 0.0008(8)
C9 0.0515(11) 0.0542(11) 0.0380(9) -0.0012(9) 0.0131(8) 0.0004(8)
C10 0.0418(10) 0.0617(12) 0.0441(10) 0.0039(8) 0.0139(8) 0.0015(9)
C11 0.0402(10) 0.0668(13) 0.0384(9) -0.0008(9) 0.0074(7) 0.0002(9)
C12 0.0418(10) 0.0606(12) 0.0381(9) 0.0003(8) 0.0102(8) -0.0032(8)
C13 0.0651(13) 0.0909(17) 0.0408(10) 0.0048(12) 0.0178(10) -0.0003(11)
C14 0.0399(11) 0.115(2) 0.0415(10) 0.0116(11) 0.0065(8) -0.0021(11)
C15 0.0470(12) 0.156(3) 0.0552(13) 0.0292(15) 0.0053(10) 0.0027(15)
C16 0.0679(16) 0.170(3) 0.0488(13) 0.0225(18) 0.0092(11) 0.0315(16)
C17 0.0536(14) 0.154(3) 0.0663(15) -0.0061(16) -0.0019(11) -0.0380(17)

loop_
_atom_type_symbol
_atom_type_description
_atom_type_scat_dispersion_real
_atom_type_scat_dispersion_imag
_atom_type_scat_source
C C 0.0033 0.0016 'International Tables Vol C Tables 4.2.6.8 and 6.1.1.4'
H H 0.0000 0.0000 'International Tables Vol C Tables 4.2.6.8 and 6.1.1.4'
N N 0.0061 0.0033 'International Tables Vol C Tables 4.2.6.8 and 6.1.1.4'
O O 0.0106 0.0060 'International Tables Vol C Tables 4.2.6.8 and 6.1.1.4'
Cl Cl 0.1484 0.1585 'International Tables Vol C Tables 4.2.6.8 and 6.1.1.4'

loop_
_geom_angle_atom_site_label_1
_geom_angle_atom_site_label_2
_geom_angle_atom_site_label_3
_geom_angle_site_symmetry_1
_geom_angle_site_symmetry_3
_geom_angle
_geom_angle_publ_flag
C12 O3 H3 . . 109.5 ?
O2' N1 O1' . . 119.6(10) ?
O2 N1 O1 . . 126.8(8) ?
O2' N1 C1 . . 118.1(7) ?
O1' N1 C1 . . 122.2(5) ?
O2 N1 C1 . . 116.6(5) ?
O1 N1 C1 . . 116.4(6) ?
N3 N2 C6 . . 114.81(15) ?
N2 N3 C7 . . 116.74(15) ?
C2 C1 C6 . . 122.12(19) ?
C2 C1 N1 . . 116.10(18) ?
C6 C1 N1 . . 121.77(17) ?
C3 C2 C1 . . 118.8(2) ?
C3 C2 H2 . . 120.6 ?
C1 C2 H2 . . 120.6 ?
C2 C3 C4 . . 120.94(19) ?
C2 C3 Cl1 . . 119.29(17) ?
C4 C3 Cl1 . . 119.75(18) ?
C5 C4 C3 . . 119.8(2) ?
C5 C4 H4 . . 120.1 ?
C3 C4 H4 . . 120.1 ?
C4 C5 C6 . . 121.11(19) ?
C4 C5 H5 . . 119.4 ?
C6 C5 H5 . . 119.4 ?
C5 C6 C1 . . 117.11(17) ?
C5 C6 N2 . . 122.56(17) ?
C1 C6 N2 . . 120.32(17) ?
N3 C7 C8 . . 114.70(16) ?
N3 C7 C12 . . 124.97(16) ?
C8 C7 C12 . . 120.30(16) ?
C9 C8 C7 . . 120.93(17) ?
C9 C8 H8 . . 119.5 ?
C7 C8 H8 . . 119.5 ?
C8 C9 C10 . . 117.79(16) ?
C8 C9 C13 . . 122.19(17) ?
C10 C9 C13 . . 120.00(17) ?
C11 C10 C9 . . 124.95(17) ?
C11 C10 H10 . . 117.5 ?
C9 C10 H10 . . 117.5 ?
C10 C11 C12 . . 116.78(16) ?
C10 C11 C14 . . 122.62(17) ?
C12 C11 C14 . . 120.59(16) ?
O3 C12 C11 . . 119.79(16) ?
O3 C12 C7 . . 120.99(16) ?
C11 C12 C7 . . 119.20(15) ?
C9 C13 H13A . . 109.5 ?
C9 C13 H13B . . 109.5 ?
H13A C13 H13B . . 109.5 ?
C9 C13 H13C . . 109.5 ?
H13A C13 H13C . . 109.5 ?
H13B C13 H13C . . 109.5 ?
C17 C14 C16 . . 111.1(2) ?
C17 C14 C11 . . 109.2(2) ?
C16 C14 C11 . . 110.12(19) ?
C17 C14 C15 . . 107.7(2) ?
C16 C14 C15 . . 107.5(2) ?
C11 C14 C15 . . 111.17(17) ?
C14 C15 H15A . . 109.5 ?
C14 C15 H15B . . 109.5 ?
H15A C15 H15B . . 109.5 ?
C14 C15 H15C . . 109.5 ?
H15A C15 H15C . . 109.5 ?
H15B C15 H15C . . 109.5 ?
C14 C16 H16A . . 109.5 ?
C14 C16 H16B . . 109.5 ?
H16A C16 H16B . . 109.5 ?
C14 C16 H16C . . 109.5 ?
H16A C16 H16C . . 109.5 ?
H16B C16 H16C . . 109.5 ?
C14 C17 H17A . . 109.5 ?
C14 C17 H17B . . 109.5 ?
H17A C17 H17B . . 109.5 ?
C14 C17 H17C . . 109.5 ?
H17A C17 H17C . . 109.5 ?
H17B C17 H17C . . 109.5 ?

loop_
_geom_bond_atom_site_label_1
_geom_bond_atom_site_label_2
_geom_bond_site_symmetry_2
_geom_bond_distance
_geom_bond_publ_flag
Cl1 C3 . 1.737(2) ?
O1 N1 . 1.233(8) ?
O2 N1 . 1.217(8) ?
O3 C12 . 1.322(2) ?
O3 H3 . 0.8200 ?
O1' N1 . 1.195(7) ?
O2' N1 . 1.179(10) ?
N1 C1 . 1.469(3) ?
N2 N3 . 1.285(2) ?
N2 C6 . 1.413(2) ?
N3 C7 . 1.378(2) ?
C1 C2 . 1.382(3) ?
C1 C6 . 1.397(3) ?
C2 C3 . 1.365(3) ?
C2 H2 . 0.9300 ?
C3 C4 . 1.381(3) ?
C4 C5 . 1.376(3) ?
C4 H4 . 0.9300 ?
C5 C6 . 1.392(3) ?
C5 H5 . 0.9300 ?
C7 C8 . 1.408(2) ?
C7 C12 . 1.429(3) ?
C8 C9 . 1.362(3) ?
C8 H8 . 0.9300 ?
C9 C10 . 1.407(3) ?
C9 C13 . 1.511(2) ?
C10 C11 . 1.379(2) ?
C10 H10 . 0.9300 ?
C11 C12 . 1.423(2) ?
C11 C14 . 1.537(3) ?
C13 H13A . 0.9600 ?
C13 H13B . 0.9600 ?
C13 H13C . 0.9600 ?
C14 C17 . 1.534(4) ?
C14 C16 . 1.536(4) ?
C14 C15 . 1.540(3) ?
C15 H15A . 0.9600 ?
C15 H15B . 0.9600 ?
C15 H15C . 0.9600 ?
C16 H16A . 0.9600 ?
C16 H16B . 0.9600 ?
C16 H16C . 0.9600 ?
C17 H17A . 0.9600 ?
C17 H17B . 0.9600 ?
C17 H17C . 0.9600 ?

loop_
_geom_hbond_atom_site_label_D
_geom_hbond_atom_site_label_H
_geom_hbond_atom_site_label_A
_geom_hbond_site_symmetry_A
_geom_hbond_distance_DH
_geom_hbond_distance_HA
_geom_hbond_distance_DA
_geom_hbond_angle_DHA
_geom_hbond_publ_flag
O3 H3 O1' . 0.82 2.28 2.933(7) 136.4 yes
O3 H3 O1 . 0.82 2.50 3.142(12) 136.0 yes
O3 H3 N2 . 0.82 1.84 2.553(2) 145.1 yes

loop_
_geom_torsion_atom_site_label_1
_geom_torsion_atom_site_label_2
_geom_torsion_atom_site_label_3
_geom_torsion_atom_site_label_4
_geom_torsion_site_symmetry_1
_geom_torsion_site_symmetry_2
_geom_torsion_site_symmetry_3
_geom_torsion_site_symmetry_4
_geom_torsion
_geom_torsion_publ_flag
C6 N2 N3 C7 . . . . -179.36(15) ?
O2' N1 C1 C2 . . . . 12(2) ?
O1' N1 C1 C2 . . . . -165.3(16) ?
O2 N1 C1 C2 . . . . -32.9(10) ?
O1 N1 C1 C2 . . . . 142.5(11) ?
O2' N1 C1 C6 . . . . -168(2) ?
O1' N1 C1 C6 . . . . 14.0(16) ?
O2 N1 C1 C6 . . . . 146.4(10) ?
O1 N1 C1 C6 . . . . -38.2(11) ?
C6 C1 C2 C3 . . . . 0.7(3) ?
N1 C1 C2 C3 . . . . -179.9(2) ?
C1 C2 C3 C4 . . . . 1.4(3) ?
C1 C2 C3 Cl1 . . . . -177.30(16) ?
C2 C3 C4 C5 . . . . -2.0(3) ?
Cl1 C3 C4 C5 . . . . 176.67(17) ?
C3 C4 C5 C6 . . . . 0.5(3) ?
C4 C5 C6 C1 . . . . 1.5(3) ?
C4 C5 C6 N2 . . . . -177.41(19) ?
C2 C1 C6 C5 . . . . -2.1(3) ?
N1 C1 C6 C5 . . . . 178.6(2) ?
C2 C1 C6 N2 . . . . 176.80(19) ?
N1 C1 C6 N2 . . . . -2.5(3) ?
N3 N2 C6 C5 . . . . 0.2(3) ?
N3 N2 C6 C1 . . . . -178.68(17) ?
N2 N3 C7 C8 . . . . 177.70(16) ?
N2 N3 C7 C12 . . . . -0.3(3) ?
N3 C7 C8 C9 . . . . -177.44(18) ?
C12 C7 C8 C9 . . . . 0.7(3) ?
C7 C8 C9 C10 . . . . -2.1(3) ?
C7 C8 C9 C13 . . . . 176.00(19) ?
C8 C9 C10 C11 . . . . 1.5(3) ?
C13 C9 C10 C11 . . . . -176.6(2) ?
C9 C10 C11 C12 . . . . 0.6(3) ?
C9 C10 C11 C14 . . . . 179.5(2) ?
C10 C11 C12 O3 . . . . 176.69(19) ?
C14 C11 C12 O3 . . . . -2.2(3) ?
C10 C11 C12 C7 . . . . -2.0(3) ?
C14 C11 C12 C7 . . . . 179.05(19) ?
N3 C7 C12 O3 . . . . 0.7(3) ?
C8 C7 C12 O3 . . . . -177.22(18) ?
N3 C7 C12 C11 . . . . 179.40(18) ?
C8 C7 C12 C11 . . . . 1.5(3) ?
C10 C11 C14 C17 . . . . -114.1(2) ?
C12 C11 C14 C17 . . . . 64.7(3) ?
C10 C11 C14 C16 . . . . 123.6(2) ?
C12 C11 C14 C16 . . . . -57.5(3) ?
C10 C11 C14 C15 . . . . 4.6(3) ?
C12 C11 C14 C15 . . . . -176.6(2) ?
